data_7106080
_publ_author_name 'Xikui Fang Marshall Luban'
_publ_section_title
;
 {Mn14W48} Aggregagte: the Perspective of Isopolyanions as Ligands l oop_
;
_journal_name_full Chem.Commun.
_journal_page_first 3066
_journal_paper_doi 10.1039/c0cc04403b
_journal_volume 47
_journal_year 2011
_chemical_formula_sum 'C28 H266 Mn14 N14 Na4 O255 W48'
_chemical_formula_weight 14566.47
_chemical_name_systematic
;
?
;
_space_group_IT_number 2
_symmetry_cell_setting triclinic
_symmetry_space_group_name_Hall '-P 1'
_symmetry_space_group_name_H-M 'P -1'
_atom_sites_solution_hydrogens none
_atom_sites_solution_primary direct
_atom_sites_solution_secondary difmap
_audit_creation_method SHELXL-97
_cell_angle_alpha 84.881(2)
_cell_angle_beta 80.521(2)
_cell_angle_gamma 79.599(2)
_cell_formula_units_Z 1
_cell_length_a 13.2220(12)
_cell_length_b 22.045(2)
_cell_length_c 22.708(2)
_cell_measurement_reflns_used 4974
_cell_measurement_temperature 173(2)
_cell_measurement_theta_max 21.42
_cell_measurement_theta_min 2.23
_cell_volume 6409.2(10)
_computing_cell_refinement 'Bruker SMART'
_computing_data_collection 'Bruker SMART'
_computing_data_reduction 'Bruker SAINT'
_computing_molecular_graphics 'Bruker SHELXTL'
_computing_publication_material 'Bruker SHELXTL'
_computing_structure_refinement 'SHELXL-97 (Sheldrick, 2008)'
_computing_structure_solution 'SHELXS-97 (Sheldrick, 2008)'
_diffrn_ambient_temperature 173(2)
_diffrn_measured_fraction_theta_full 0.983
_diffrn_measured_fraction_theta_max 0.983
_diffrn_measurement_device_type 'CCD area detector'
_diffrn_measurement_method 'phi and omega scans'
_diffrn_radiation_monochromator graphite
_diffrn_radiation_source 'fine-focus sealed tube'
_diffrn_radiation_type MoK\a
_diffrn_radiation_wavelength 0.71073
_diffrn_reflns_av_R_equivalents 0.0964
_diffrn_reflns_av_sigmaI/netI 0.1377
_diffrn_reflns_limit_h_max 17
_diffrn_reflns_limit_h_min -17
_diffrn_reflns_limit_k_max 28
_diffrn_reflns_limit_k_min -28
_diffrn_reflns_limit_l_max 29
_diffrn_reflns_limit_l_min -29
_diffrn_reflns_number 75196
_diffrn_reflns_theta_full 27.48
_diffrn_reflns_theta_max 27.48
_diffrn_reflns_theta_min 0.94
_exptl_absorpt_coefficient_mu 22.228
_exptl_absorpt_correction_T_max 0.6648
_exptl_absorpt_correction_T_min 0.1083
_exptl_absorpt_correction_type multi-scan
_exptl_absorpt_process_details 'Bruker SADABS, 2006/1'
_exptl_crystal_colour red
_exptl_crystal_density_diffrn 3.774
_exptl_crystal_density_method 'not measured'
_exptl_crystal_description needle
_exptl_crystal_F_000 6518
_exptl_crystal_size_max 0.18
_exptl_crystal_size_mid 0.05
_exptl_crystal_size_min 0.02
_refine_diff_density_max 3.754
_refine_diff_density_min -2.719
_refine_diff_density_rms 0.516
_refine_ls_extinction_method none
_refine_ls_goodness_of_fit_ref 1.022
_refine_ls_hydrogen_treatment none
_refine_ls_matrix_type full
_refine_ls_number_parameters 883
_refine_ls_number_reflns 28895
_refine_ls_number_restraints 0
_refine_ls_restrained_S_all 1.022
_refine_ls_R_factor_all 0.1324
_refine_ls_R_factor_gt 0.0662
_refine_ls_shift/su_max 0.002
_refine_ls_shift/su_mean 0.000
_refine_ls_structure_factor_coef Fsqd
_refine_ls_weighting_details 'calc w=1/[\s^2^(Fo^2^)+(0.0504P)^2^+0.0000P] where P=(Fo^2^+2Fc^2^)/3'
_refine_ls_weighting_scheme calc
_refine_ls_wR_factor_gt 0.1296
_refine_ls_wR_factor_ref 0.1552
_reflns_number_gt 16304
_reflns_number_total 28895
_reflns_threshold_expression >2sigma(I)
_cod_data_source_file C0CC04403B.TXT
_cod_data_source_block xf86s
_cod_depositor_comments
;
The following automatic conversions were performed:

'_symmetry_cell_setting' value 'Triclinic' changed to 'triclinic'
according to the built-in table from CIF Core dictionary named
'cif_core.dic' version 2.4.1 from 2010-06-29.

Automatic conversion script
Id: cif_fix_values 1646 2011-03-28 12:23:43Z adriana 
;
_cod_original_cell_volume 6409.1(10)
_cod_original_sg_symbol_H-M P-1
_cod_database_code 7106080

loop_
_symmetry_equiv_pos_as_xyz
'x, y, z'
'-x, -y, -z'

loop_
_atom_site_label
_atom_site_type_symbol
_atom_site_fract_x
_atom_site_fract_y
_atom_site_fract_z
_atom_site_U_iso_or_equiv
_atom_site_adp_type
_atom_site_occupancy
_atom_site_symmetry_multiplicity
_atom_site_calc_flag
_atom_site_refinement_flags
_atom_site_disorder_assembly
_atom_site_disorder_group
Mn1 Mn 0.4830(2) 0.51199(14) 0.31534(13) 0.0214(7) Uani 1 1 d . . .
Mn2 Mn 0.4422(2) 0.58397(14) 0.20822(13) 0.0195(7) Uani 1 1 d . . .
Mn3 Mn 0.5662(2) 0.46420(14) 0.19812(13) 0.0213(7) Uani 1 1 d . . .
Mn4 Mn 0.3430(2) 0.47290(14) 0.24424(13) 0.0192(7) Uani 1 1 d . . .
Mn5 Mn 0.4433(2) 0.36187(14) 0.14453(13) 0.0222(7) Uani 1 1 d . . .
Mn6 Mn 0.2012(2) 0.59106(14) 0.17669(14) 0.0210(7) Uani 1 1 d . . .
Mn7 Mn 0.2963(2) 0.69974(14) 0.13272(14) 0.0218(7) Uani 1 1 d . . .
W1 W 0.05323(8) 1.04018(5) 0.29840(6) 0.0472(3) Uani 1 1 d . . .
W2 W -0.10171(8) 0.99546(5) 0.21421(5) 0.0455(3) Uani 1 1 d . . .
W3 W 0.13436(8) 1.01864(4) 0.15454(5) 0.0456(3) Uani 1 1 d . . .
W4 W -0.10020(8) 0.92311(5) 0.36476(5) 0.0420(3) Uani 1 1 d . . .
W5 W -0.04290(7) 0.83025(4) 0.15831(5) 0.0375(3) Uani 1 1 d . . .
W6 W 0.19385(8) 0.85975(4) 0.09651(4) 0.0340(2) Uani 1 1 d . . .
W7 W 0.36307(7) 0.91009(4) 0.19334(5) 0.0378(3) Uani 1 1 d . . .
W8 W 0.27532(8) 0.92133(5) 0.34166(5) 0.0466(3) Uani 1 1 d . . .
W9 W 0.09110(8) 0.81706(5) 0.40202(5) 0.0419(3) Uani 1 1 d . . .
W10 W -0.06200(7) 0.78352(4) 0.31648(5) 0.0371(3) Uani 1 1 d . . .
W11 W 0.16841(6) 0.80766(4) 0.25950(4) 0.0249(2) Uani 1 1 d . . .
W12 W 0.46225(7) 0.74040(4) 0.21096(4) 0.0287(2) Uani 1 1 d . . .
W13 W 0.49653(7) 0.66499(4) 0.33428(4) 0.0264(2) Uani 1 1 d . . .
W14 W 0.46506(6) 0.62849(4) -0.00600(4) 0.02211(19) Uani 1 1 d . . .
W15 W 0.63596(6) 0.57044(4) 0.08565(4) 0.02124(19) Uani 1 1 d . . .
W16 W 0.37098(6) 0.50748(4) 0.03533(4) 0.02089(19) Uani 1 1 d . . .
W17 W 0.08217(6) 0.48370(4) 0.20940(4) 0.0231(2) Uani 1 1 d . . .
W18 W 0.10771(6) 0.41634(4) 0.33816(4) 0.0238(2) Uani 1 1 d . . .
W19 W 0.21809(7) 0.35015(4) 0.18556(4) 0.0250(2) Uani 1 1 d . . .
W20 W 0.25875(6) 0.48755(4) 0.39807(4) 0.0237(2) Uani 1 1 d . . .
W21 W 0.63548(7) 0.38820(4) 0.31139(4) 0.0258(2) Uani 1 1 d . . .
W22 W 0.42281(7) 0.32023(4) 0.40722(4) 0.0278(2) Uani 1 1 d . . .
W23 W 0.28101(7) 0.26249(4) 0.32679(4) 0.0286(2) Uani 1 1 d . . .
W24 W 0.53034(7) 0.25594(4) 0.26899(4) 0.0277(2) Uani 1 1 d . . .
O1 O 0.0399(14) 1.1025(9) 0.3417(9) 0.069(6) Uiso 1 1 d . . .
O2 O -0.2178(14) 1.0337(8) 0.1984(9) 0.066(5) Uiso 1 1 d . . .
O3 O 0.1737(14) 1.0713(9) 0.1020(9) 0.069(6) Uiso 1 1 d . . .
O4 O -0.0728(12) 1.0577(7) 0.2698(8) 0.050(5) Uiso 1 1 d . . .
O5 O -0.0135(12) 1.0401(7) 0.1560(8) 0.049(5) Uiso 1 1 d . . .
O6 O 0.1148(12) 1.0716(7) 0.2243(8) 0.049(5) Uiso 1 1 d . . .
O7 O 0.0602(11) 0.9681(7) 0.2338(7) 0.037(4) Uiso 1 1 d . . .
O8 O 0.1823(12) 0.9898(7) 0.3139(7) 0.042(4) Uiso 1 1 d . . .
O9 O -0.0126(12) 0.9814(7) 0.3546(7) 0.041(4) Uiso 1 1 d . . .
O10 O -0.1399(12) 0.9523(7) 0.2898(7) 0.042(4) Uiso 1 1 d . . .
O11 O -0.0774(12) 0.9276(7) 0.1755(7) 0.043(4) Uiso 1 1 d . . .
O12 O 0.1411(11) 0.9495(7) 0.1140(7) 0.037(4) Uiso 1 1 d . . .
O13 O 0.2625(11) 0.9811(7) 0.1823(7) 0.038(4) Uiso 1 1 d . . .
O14 O 0.4682(12) 0.9345(7) 0.1490(7) 0.048(4) Uiso 1 1 d . . .
O15 O 0.3752(12) 0.9362(7) 0.2689(7) 0.045(4) Uiso 1 1 d . . .
O16 O 0.3221(14) 0.9596(8) 0.3915(9) 0.064(5) Uiso 1 1 d . . .
O17 O 0.1696(11) 0.8860(7) 0.3896(7) 0.040(4) Uiso 1 1 d . . .
O18 O -0.2056(13) 0.9589(8) 0.4130(8) 0.059(5) Uiso 1 1 d . . .
O19 O -0.0251(12) 0.8789(7) 0.4267(8) 0.050(5) Uiso 1 1 d . . .
O20 O -0.1526(12) 0.8470(7) 0.3550(8) 0.051(5) Uiso 1 1 d . . .
O21 O 0.1317(13) 0.7859(8) 0.4687(8) 0.059(5) Uiso 1 1 d . . .
O22 O 0.0009(11) 0.7653(7) 0.3911(7) 0.037(4) Uiso 1 1 d . . .
O23 O -0.1313(13) 0.7240(8) 0.3272(8) 0.054(5) Uiso 1 1 d . . .
O24 O -0.0938(11) 0.8217(6) 0.2408(7) 0.035(4) Uiso 1 1 d . . .
O25 O 0.0061(11) 0.7515(7) 0.1523(7) 0.039(4) Uiso 1 1 d . . .
O26 O -0.1560(12) 0.8382(7) 0.1268(7) 0.048(4) Uiso 1 1 d . . .
O27 O 0.2387(12) 0.8784(7) 0.0233(7) 0.049(5) Uiso 1 1 d . . .
O28 O 0.2981(11) 0.8735(7) 0.1382(7) 0.036(4) Uiso 1 1 d . . .
O29 O 0.0535(12) 0.8585(7) 0.0905(7) 0.045(4) Uiso 1 1 d . . .
O30 O 0.1072(10) 0.8398(6) 0.1926(6) 0.025(3) Uiso 1 1 d . . .
O31 O 0.2352(10) 0.8737(6) 0.2644(6) 0.031(4) Uiso 1 1 d . . .
O32 O 0.0359(10) 0.8557(6) 0.3161(6) 0.025(3) Uiso 1 1 d . . .
O33 O 0.3738(11) 0.8454(7) 0.3526(7) 0.041(4) Uiso 1 1 d . . .
O34 O 0.0701(10) 0.7483(6) 0.2759(6) 0.025(3) Uiso 1 1 d . . .
O35 O 0.1931(9) 0.7777(6) 0.3445(6) 0.022(3) Uiso 1 1 d . . .
O36 O 0.4312(10) 0.8278(6) 0.2085(6) 0.027(3) Uiso 1 1 d . . .
O37 O 0.2384(10) 0.7778(6) 0.1000(6) 0.029(3) Uiso 1 1 d . . .
O38 O 0.2739(9) 0.7543(6) 0.2289(6) 0.022(3) Uiso 1 1 d . . .
O39 O 0.4477(10) 0.7456(6) 0.2974(6) 0.028(3) Uiso 1 1 d . . .
O40 O 0.4201(10) 0.7262(6) 0.1416(6) 0.024(3) Uiso 1 1 d . . .
O41 O 0.5957(10) 0.7312(6) 0.1891(6) 0.032(4) Uiso 1 1 d . . .
O42 O 0.3175(11) 0.6667(6) 0.3578(7) 0.033(4) Uiso 1 1 d . . .
O43 O 0.4888(10) 0.6905(6) 0.4065(6) 0.030(4) Uiso 1 1 d . . .
O44 O 0.6290(11) 0.6603(6) 0.3069(7) 0.034(4) Uiso 1 1 d . . .
O45 O 0.4540(10) 0.6557(6) 0.2452(6) 0.023(3) Uiso 1 1 d . . .
O46 O 0.1709(10) 0.6689(6) 0.1318(6) 0.028(3) Uiso 1 1 d . . .
O47 O 0.3742(9) 0.6721(6) 0.0459(6) 0.020(3) Uiso 1 1 d . . .
O48 O 0.4718(10) 0.6771(6) -0.0729(6) 0.024(3) Uiso 1 1 d . . .
O49 O 0.5871(10) 0.6334(6) 0.0241(6) 0.027(3) Uiso 1 1 d . . .
O50 O 0.3717(10) 0.5799(6) -0.0259(6) 0.022(3) Uiso 1 1 d . . .
O51 O 0.4985(9) 0.5421(5) 0.0401(5) 0.016(3) Uiso 1 1 d . . .
O52 O 0.7039(10) 0.5240(6) 0.0147(6) 0.023(3) Uiso 1 1 d . . .
O53 O 0.2775(10) 0.5427(6) 0.0898(6) 0.023(3) Uiso 1 1 d . . .
O54 O 0.7425(10) 0.6002(6) 0.0972(6) 0.031(4) Uiso 1 1 d . . .
O55 O 0.5336(10) 0.6064(6) 0.1405(6) 0.025(3) Uiso 1 1 d . . .
O56 O 0.3250(10) 0.6234(6) 0.1754(6) 0.023(3) Uiso 1 1 d . . .
O57 O 0.4900(10) 0.5813(6) 0.3504(6) 0.027(3) Uiso 1 1 d . . .
O58 O 0.5593(9) 0.5346(6) 0.2406(6) 0.020(3) Uiso 1 1 d . . .
O59 O 0.3690(9) 0.5479(6) 0.2769(6) 0.020(3) Uiso 1 1 d . . .
O60 O 0.6479(9) 0.4962(6) 0.1291(6) 0.022(3) Uiso 1 1 d . . .
O61 O 0.4371(10) 0.5068(6) 0.1773(6) 0.024(3) Uiso 1 1 d . . .
O62 O 0.1297(10) 0.6250(6) 0.2650(6) 0.030(3) Uiso 1 1 d . . .
O63 O 0.2299(9) 0.5115(6) 0.2145(6) 0.021(3) Uiso 1 1 d . . .
O64 O 0.4222(10) 0.4339(6) 0.0703(6) 0.025(3) Uiso 1 1 d . . .
O65 O 0.0737(9) 0.5615(5) 0.1717(5) 0.016(3) Uiso 1 1 d . . .
O66 O -0.0381(10) 0.4698(6) 0.2014(6) 0.029(3) Uiso 1 1 d . . .
O67 O 0.1653(10) 0.4320(6) 0.1496(6) 0.022(3) Uiso 1 1 d . . .
O68 O 0.0571(10) 0.4949(6) 0.2933(6) 0.024(3) Uiso 1 1 d . . .
O69 O 0.2076(10) 0.5619(6) 0.3755(6) 0.025(3) Uiso 1 1 d . . .
O70 O 0.6044(10) 0.4648(6) 0.3411(6) 0.025(3) Uiso 1 1 d . . .
O71 O 0.3991(10) 0.4872(6) 0.3826(6) 0.025(3) Uiso 1 1 d . . .
O72 O 0.6782(10) 0.4201(6) 0.2346(6) 0.027(3) Uiso 1 1 d . . .
O73 O 0.4822(9) 0.4411(6) 0.2712(6) 0.021(3) Uiso 1 1 d . . .
O74 O 0.5628(10) 0.3944(6) 0.1559(6) 0.024(3) Uiso 1 1 d . . .
O75 O 0.3451(10) 0.3987(6) 0.2069(6) 0.024(3) Uiso 1 1 d . . .
O76 O 0.1347(10) 0.3993(6) 0.2520(6) 0.025(3) Uiso 1 1 d . . .
O77 O 0.3273(10) 0.3307(6) 0.1270(6) 0.025(3) Uiso 1 1 d . . .
O78 O 0.1275(11) 0.3144(7) 0.1623(7) 0.037(4) Uiso 1 1 d . . .
O79 O 0.2566(10) 0.2920(6) 0.2455(6) 0.030(4) Uiso 1 1 d . . .
O80 O 0.4989(11) 0.2796(7) 0.1968(7) 0.037(4) Uiso 1 1 d . . .
O81 O -0.0152(11) 0.3989(6) 0.3621(6) 0.032(4) Uiso 1 1 d . . .
O82 O 0.1254(9) 0.4537(6) 0.4049(6) 0.020(3) Uiso 1 1 d . . .
O83 O 0.2636(10) 0.4473(6) 0.3175(6) 0.027(3) Uiso 1 1 d . . .
O84 O 0.2362(10) 0.4881(6) 0.4764(6) 0.028(3) Uiso 1 1 d . . .
O85 O 0.7512(11) 0.3600(7) 0.3361(7) 0.039(4) Uiso 1 1 d . . .
O86 O 0.5354(10) 0.3590(6) 0.3779(6) 0.027(3) Uiso 1 1 d . . .
O87 O 0.3229(10) 0.3851(6) 0.4210(6) 0.029(3) Uiso 1 1 d . . .
O88 O 0.6113(10) 0.3152(6) 0.2751(6) 0.029(3) Uiso 1 1 d . . .
O89 O 0.4020(10) 0.3249(6) 0.3117(6) 0.024(3) Uiso 1 1 d . . .
O90 O 0.1833(9) 0.3370(5) 0.3491(6) 0.018(3) Uiso 1 1 d . . .
O91 O 0.2031(12) 0.2074(7) 0.3423(7) 0.046(4) Uiso 1 1 d . . .
O92 O 0.4035(10) 0.2149(6) 0.2933(6) 0.030(4) Uiso 1 1 d . . .
O93 O 0.6199(12) 0.1902(7) 0.2568(7) 0.043(4) Uiso 1 1 d . . .
O94 O 0.3239(10) 0.2636(6) 0.4004(6) 0.029(3) Uiso 1 1 d . . .
O95 O 0.5260(10) 0.2442(6) 0.3644(6) 0.031(4) Uiso 1 1 d . . .
O96 O 0.4504(11) 0.2949(6) 0.4778(7) 0.035(4) Uiso 1 1 d . . .
Na1 Na 0.7227(8) 0.5575(5) 0.3501(5) 0.052(3) Uiso 1 1 d . . .
Na2 Na 0.7192(8) 0.6369(5) 0.2073(5) 0.058(3) Uiso 1 1 d . . .
N1S N 0.8889(14) 0.6076(9) 0.4685(9) 0.041(5) Uiso 1 1 d . . .
C1S C 0.849(2) 0.6748(13) 0.4833(13) 0.061(8) Uiso 1 1 d . . .
C2S C 1.003(2) 0.5874(13) 0.4733(14) 0.066(8) Uiso 1 1 d . . .
N2S N 0.640(3) 0.3634(15) 0.4868(15) 0.120(11) Uiso 1 1 d . . .
C3S C 0.576(2) 0.4315(14) 0.4926(14) 0.070(9) Uiso 1 1 d . . .
C4S C 0.746(2) 0.3521(14) 0.4941(14) 0.075(9) Uiso 1 1 d . . .
N3S N 0.929(4) 0.247(2) 0.332(2) 0.071(14) Uiso 0.50 1 d P . .
C5S C 0.961(3) 0.2490(19) 0.3921(19) 0.028(10) Uiso 0.50 1 d P . .
C6S C 0.985(5) 0.269(3) 0.286(3) 0.069(18) Uiso 0.50 1 d P . .
N4S N 0.585(3) 0.8580(19) 0.3143(19) 0.051(12) Uiso 0.50 1 d P . .
C7S C 0.657(4) 0.870(2) 0.257(2) 0.047(13) Uiso 0.50 1 d P . .
C8S C 0.594(4) 0.925(3) 0.344(3) 0.060 Uiso 0.50 1 d P . .
O1W O 0.8835(17) 0.6551(10) 0.1900(10) 0.094(7) Uiso 1 1 d . . .
O2W O 0.6687(12) 0.6027(7) 0.4431(8) 0.051(5) Uiso 1 1 d . . .
O3W O 0.8940(12) 0.5920(7) 0.3425(7) 0.047(4) Uiso 1 1 d . . .
O4W O 0.8030(12) 0.4769(7) 0.4070(8) 0.050(5) Uiso 1 1 d . . .
O5W O 0.7704(12) 0.5368(7) 0.2479(7) 0.045(4) Uiso 1 1 d . . .
O6W O 0.265(2) 0.2797(12) 0.0301(12) 0.028(7) Uiso 0.50 1 d P . .
O7W O 0.113(3) 0.4243(15) 0.0381(16) 0.055(10) Uiso 0.50 1 d P . .
O8W O 0.164(3) 0.6559(15) 0.9987(15) 0.052(9) Uiso 0.50 1 d P . .
O9W O 0.4935(16) 0.1079(10) 0.3936(10) 0.085(7) Uiso 1 1 d . . .
O10W O 0.775(3) 0.3141(15) 0.1598(16) 0.055(10) Uiso 0.50 1 d P . .
O11W O 0.863(3) 0.4342(15) 0.1046(15) 0.052(9) Uiso 0.50 1 d P . .
O12W O 0.346(4) 0.088(3) 0.272(3) 0.028(14) Uiso 0.25 1 d P A 3
O13W O 0.726(5) 0.097(3) 0.347(3) 0.043(17) Uiso 0.25 1 d P . .
O14W O 0.866(6) 0.168(4) 0.159(4) 0.08(2) Uiso 0.25 1 d P . .
O15W O 0.599(5) 0.014(3) 0.498(3) 0.040(16) Uiso 0.25 1 d P . .
O16W O 0.191(4) 0.099(2) 0.436(2) 0.021(12) Uiso 0.25 1 d P . .
O17W O 0.285(4) 0.164(3) 0.505(3) 0.032(14) Uiso 0.25 1 d P . .
O18W O 0.359(5) 0.191(3) 0.924(3) 0.041(16) Uiso 0.25 1 d P B 1
O19W O 0.498(3) 0.1995(17) 0.9779(18) 0.067(11) Uiso 0.50 1 d P C 1
O20W O 0.418(3) 0.2306(15) 0.9487(15) 0.048(9) Uiso 0.50 1 d P D 2
O21W O 0.018(3) 0.6236(18) 0.9812(19) 0.080(13) Uiso 0.50 1 d P . .
O22W O 0.144(4) 0.744(2) 0.928(2) 0.026(13) Uiso 0.25 1 d P E 2
O23W O 0.288(6) 0.769(3) 0.913(3) 0.07(2) Uiso 0.25 1 d P F 1
O24W O 0.259(6) 0.179(3) 0.121(3) 0.06(2) Uiso 0.25 1 d P G 1
O25W O 0.344(4) 0.090(3) 0.233(3) 0.031(15) Uiso 0.25 1 d P H 1
O26W O 0.991(5) 0.298(3) 0.090(3) 0.052(19) Uiso 0.25 1 d P . .
O27W O 0.703(6) 0.189(3) 0.412(3) 0.06(2) Uiso 0.25 1 d P I 1
O28W O 0.094(5) 0.194(3) 0.220(3) 0.054(19) Uiso 0.25 1 d P J 3
O29W O 0.833(6) 0.174(3) 0.282(4) 0.07(2) Uiso 0.25 1 d P . .
O30W O 0.143(6) 0.198(3) 0.068(4) 0.07(2) Uiso 0.25 1 d P . .
O31W O 0.000(5) 0.573(3) 0.062(3) 0.044(17) Uiso 0.25 1 d P . .
O32W O 0.120(6) 0.936(3) 0.522(4) 0.07(2) Uiso 0.25 1 d P K 2
O33W O 0.446(5) 0.183(3) 0.142(3) 0.042(17) Uiso 0.25 1 d P . .
O34W O 0.720(5) 0.146(3) 0.154(3) 0.043(17) Uiso 0.25 1 d P . .
O35W O 0.712(5) 0.959(3) 0.101(3) 0.047(18) Uiso 0.25 1 d P . .
O36W O 0.943(4) 0.257(3) 0.182(3) 0.035(15) Uiso 0.25 1 d P . .
O37W O 0.400(7) 0.990(4) 1.003(4) 0.09(3) Uiso 0.25 1 d P . .
O38W O 0.713(3) 0.2405(18) 0.4186(18) 0.069(11) Uiso 0.50 1 d P L 2
O39W O 0.665(2) 0.7557(13) 0.3917(13) 0.035(8) Uiso 0.50 1 d P M 2
O40W O 0.413(3) 0.8085(15) 0.4694(16) 0.053(9) Uiso 0.50 1 d P N 2
O41W O 0.443(4) 0.098(2) 0.248(2) 0.024(13) Uiso 0.25 1 d P O 2

loop_
_atom_site_aniso_label
_atom_site_aniso_U_11
_atom_site_aniso_U_22
_atom_site_aniso_U_33
_atom_site_aniso_U_23
_atom_site_aniso_U_13
_atom_site_aniso_U_12
Mn1 0.0181(16) 0.0307(18) 0.0149(17) -0.0055(14) -0.0017(13) -0.0018(14)
Mn2 0.0177(16) 0.0259(17) 0.0150(16) -0.0055(13) -0.0015(13) -0.0027(13)
Mn3 0.0184(16) 0.0294(18) 0.0151(17) -0.0053(14) 0.0003(13) -0.0022(13)
Mn4 0.0166(16) 0.0263(17) 0.0146(16) -0.0047(13) 0.0002(13) -0.0041(13)
Mn5 0.0247(17) 0.0268(17) 0.0143(17) -0.0043(14) 0.0023(13) -0.0052(14)
Mn6 0.0192(16) 0.0248(17) 0.0186(17) -0.0049(14) -0.0008(13) -0.0033(13)
Mn7 0.0224(17) 0.0234(17) 0.0183(17) -0.0029(14) 0.0006(14) -0.0035(13)
W1 0.0437(6) 0.0311(6) 0.0671(8) -0.0217(6) -0.0076(6) 0.0015(5)
W2 0.0388(6) 0.0343(6) 0.0610(8) -0.0121(5) -0.0130(5) 0.0093(5)
W3 0.0501(7) 0.0246(5) 0.0592(8) -0.0027(5) -0.0067(6) -0.0001(5)
W4 0.0327(6) 0.0394(6) 0.0504(7) -0.0197(5) 0.0030(5) 0.0032(5)
W5 0.0291(5) 0.0351(6) 0.0493(7) -0.0127(5) -0.0126(5) 0.0033(4)
W6 0.0411(6) 0.0267(5) 0.0308(6) 0.0000(4) -0.0033(5) 0.0002(4)
W7 0.0332(6) 0.0268(5) 0.0530(7) -0.0062(5) -0.0010(5) -0.0074(4)
W8 0.0398(6) 0.0447(6) 0.0588(8) -0.0287(6) -0.0117(5) -0.0003(5)
W9 0.0398(6) 0.0503(7) 0.0293(6) -0.0140(5) 0.0032(5) 0.0071(5)
W10 0.0252(5) 0.0331(5) 0.0493(7) -0.0108(5) 0.0086(5) -0.0036(4)
W11 0.0228(5) 0.0256(5) 0.0256(5) -0.0073(4) -0.0013(4) -0.0013(4)
W12 0.0261(5) 0.0317(5) 0.0292(5) -0.0081(4) -0.0017(4) -0.0065(4)
W13 0.0257(5) 0.0329(5) 0.0223(5) -0.0097(4) -0.0047(4) -0.0043(4)
W14 0.0247(5) 0.0247(5) 0.0153(5) -0.0056(4) 0.0017(4) -0.0021(4)
W15 0.0203(4) 0.0289(5) 0.0144(4) -0.0063(4) 0.0018(3) -0.0054(4)
W16 0.0224(4) 0.0258(5) 0.0137(4) -0.0063(4) 0.0011(3) -0.0032(4)
W17 0.0188(4) 0.0306(5) 0.0201(5) -0.0060(4) -0.0003(4) -0.0051(4)
W18 0.0220(5) 0.0302(5) 0.0180(5) -0.0057(4) 0.0036(4) -0.0053(4)
W19 0.0254(5) 0.0295(5) 0.0205(5) -0.0093(4) 0.0016(4) -0.0069(4)
W20 0.0236(5) 0.0315(5) 0.0149(5) -0.0055(4) 0.0021(4) -0.0045(4)
W21 0.0227(5) 0.0333(5) 0.0199(5) -0.0030(4) -0.0028(4) -0.0002(4)
W22 0.0308(5) 0.0328(5) 0.0166(5) -0.0012(4) 0.0005(4) -0.0009(4)
W23 0.0317(5) 0.0269(5) 0.0251(5) -0.0033(4) 0.0037(4) -0.0058(4)
W24 0.0302(5) 0.0278(5) 0.0216(5) -0.0038(4) 0.0016(4) 0.0007(4)

loop_
_atom_type_symbol
_atom_type_description
_atom_type_scat_dispersion_real
_atom_type_scat_dispersion_imag
_atom_type_scat_source
C C 0.0033 0.0016 'International Tables Vol C Tables 4.2.6.8 and 6.1.1.4'
H H 0.0000 0.0000 'International Tables Vol C Tables 4.2.6.8 and 6.1.1.4'
O O 0.0106 0.0060 'International Tables Vol C Tables 4.2.6.8 and 6.1.1.4'
Na Na 0.0362 0.0249 'International Tables Vol C Tables 4.2.6.8 and 6.1.1.4'
Mn Mn 0.3368 0.7283 'International Tables Vol C Tables 4.2.6.8 and 6.1.1.4'
W W -0.8490 6.8722 'International Tables Vol C Tables 4.2.6.8 and 6.1.1.4'
N N 0.0061 0.0033 'International Tables Vol C Tables 4.2.6.8 and 6.1.1.4'

loop_
_geom_angle_atom_site_label_1
_geom_angle_atom_site_label_2
_geom_angle_atom_site_label_3
_geom_angle
_geom_angle_site_symmetry_1
_geom_angle_site_symmetry_3
_geom_angle_publ_flag
O57 Mn1 O71 89.8(6) . . ?
O57 Mn1 O59 95.1(6) . . ?
O71 Mn1 O59 92.8(6) . . ?
O57 Mn1 O70 95.4(6) . . ?
O71 Mn1 O70 92.4(6) . . ?
O59 Mn1 O70 168.3(6) . . ?
O57 Mn1 O58 95.0(6) . . ?
O71 Mn1 O58 173.4(6) . . ?
O59 Mn1 O58 82.3(5) . . ?
O70 Mn1 O58 91.7(6) . . ?
O57 Mn1 O73 174.7(6) . . ?
O71 Mn1 O73 95.4(6) . . ?
O59 Mn1 O73 84.0(5) . . ?
O70 Mn1 O73 85.1(5) . . ?
O58 Mn1 O73 79.8(5) . . ?
O57 Mn1 Mn2 90.1(4) . . ?
O71 Mn1 Mn2 133.4(4) . . ?
O59 Mn1 Mn2 40.8(4) . . ?
O70 Mn1 Mn2 134.0(4) . . ?
O58 Mn1 Mn2 42.3(4) . . ?
O73 Mn1 Mn2 85.8(4) . . ?
O57 Mn1 Mn3 134.1(5) . . ?
O71 Mn1 Mn3 136.0(4) . . ?
O59 Mn1 Mn3 83.0(4) . . ?
O70 Mn1 Mn3 86.0(4) . . ?
O58 Mn1 Mn3 39.2(4) . . ?
O73 Mn1 Mn3 40.6(4) . . ?
Mn2 Mn1 Mn3 59.16(10) . . ?
O57 Mn1 Mn4 136.6(4) . . ?
O71 Mn1 Mn4 87.8(4) . . ?
O59 Mn1 Mn4 41.9(4) . . ?
O70 Mn1 Mn4 128.0(4) . . ?
O58 Mn1 Mn4 85.6(4) . . ?
O73 Mn1 Mn4 43.3(4) . . ?
Mn2 Mn1 Mn4 61.80(10) . . ?
Mn3 Mn1 Mn4 60.39(10) . . ?
O57 Mn1 W21 128.7(4) . . ?
O71 Mn1 W21 93.8(4) . . ?
O59 Mn1 W21 135.7(4) . . ?
O70 Mn1 W21 33.4(4) . . ?
O58 Mn1 W21 86.7(4) . . ?
O73 Mn1 W21 51.7(4) . . ?
Mn2 Mn1 W21 121.29(11) . . ?
Mn3 Mn1 W21 62.47(8) . . ?
Mn4 Mn1 W21 94.73(10) . . ?
O57 Mn1 Na1 53.9(4) . . ?
O71 Mn1 Na1 112.6(5) . . ?
O59 Mn1 Na1 137.7(4) . . ?
O70 Mn1 Na1 48.2(4) . . ?
O58 Mn1 Na1 73.9(4) . . ?
O73 Mn1 Na1 124.0(4) . . ?
Mn2 Mn1 Na1 104.60(19) . . ?
Mn3 Mn1 Na1 98.67(19) . . ?
Mn4 Mn1 Na1 158.5(2) . . ?
W21 Mn1 Na1 77.90(17) . . ?
O56 Mn2 O55 92.5(6) . . ?
O56 Mn2 O59 96.3(6) . . ?
O55 Mn2 O59 169.3(6) . . ?
O56 Mn2 O45 93.0(6) . . ?
O55 Mn2 O45 90.2(6) . . ?
O59 Mn2 O45 95.3(6) . . ?
O56 Mn2 O61 92.2(6) . . ?
O55 Mn2 O61 92.2(6) . . ?
O59 Mn2 O61 81.5(6) . . ?
O45 Mn2 O61 174.1(6) . . ?
O56 Mn2 O58 173.7(5) . . ?
O55 Mn2 O58 89.4(6) . . ?
O59 Mn2 O58 81.2(5) . . ?
O45 Mn2 O58 93.0(5) . . ?
O61 Mn2 O58 81.7(5) . . ?
O56 Mn2 Mn3 133.3(4) . . ?
O55 Mn2 Mn3 84.8(4) . . ?
O59 Mn2 Mn3 84.8(4) . . ?
O45 Mn2 Mn3 133.5(4) . . ?
O61 Mn2 Mn3 41.6(4) . . ?
O58 Mn2 Mn3 40.9(4) . . ?
O56 Mn2 Mn1 136.8(4) . . ?
O55 Mn2 Mn1 130.6(4) . . ?
O59 Mn2 Mn1 40.6(4) . . ?
O45 Mn2 Mn1 89.1(4) . . ?
O61 Mn2 Mn1 85.3(4) . . ?
O58 Mn2 Mn1 41.4(4) . . ?
Mn3 Mn2 Mn1 61.52(10) . . ?
O56 Mn2 Mn4 90.5(4) . . ?
O55 Mn2 Mn4 133.4(4) . . ?
O59 Mn2 Mn4 40.9(4) . . ?
O45 Mn2 Mn4 136.1(4) . . ?
O61 Mn2 Mn4 41.1(4) . . ?
O58 Mn2 Mn4 83.8(4) . . ?
Mn3 Mn2 Mn4 60.64(10) . . ?
Mn1 Mn2 Mn4 60.31(10) . . ?
O58 Mn3 O72 92.6(6) . . ?
O58 Mn3 O74 176.0(6) . . ?
O72 Mn3 O74 90.6(6) . . ?
O58 Mn3 O61 83.4(5) . . ?
O72 Mn3 O61 168.2(6) . . ?
O74 Mn3 O61 93.1(6) . . ?
O58 Mn3 O60 93.0(5) . . ?
O72 Mn3 O60 96.9(6) . . ?
O74 Mn3 O60 89.1(6) . . ?
O61 Mn3 O60 94.4(6) . . ?
O58 Mn3 O73 80.6(5) . . ?
O72 Mn3 O73 84.4(6) . . ?
O74 Mn3 O73 97.4(6) . . ?
O61 Mn3 O73 84.0(6) . . ?
O60 Mn3 O73 173.5(5) . . ?
O58 Mn3 Mn2 42.4(4) . . ?
O72 Mn3 Mn2 135.0(4) . . ?
O74 Mn3 Mn2 134.3(4) . . ?
O61 Mn3 Mn2 41.8(4) . . ?
O60 Mn3 Mn2 88.5(4) . . ?
O73 Mn3 Mn2 86.1(4) . . ?
O58 Mn3 Mn1 39.7(4) . . ?
O72 Mn3 Mn1 86.1(4) . . ?
O74 Mn3 Mn1 138.3(4) . . ?
O61 Mn3 Mn1 83.7(4) . . ?
O60 Mn3 Mn1 132.6(4) . . ?
O73 Mn3 Mn1 40.9(4) . . ?
Mn2 Mn3 Mn1 59.32(10) . . ?
O58 Mn3 Mn4 85.6(4) . . ?
O72 Mn3 Mn4 127.0(4) . . ?
O74 Mn3 Mn4 90.5(4) . . ?
O61 Mn3 Mn4 41.8(4) . . ?
O60 Mn3 Mn4 136.1(4) . . ?
O73 Mn3 Mn4 43.0(4) . . ?
Mn2 Mn3 Mn4 61.71(10) . . ?
Mn1 Mn3 Mn4 59.98(10) . . ?
O58 Mn3 W21 86.1(4) . . ?
O72 Mn3 W21 33.4(4) . . ?
O74 Mn3 W21 95.3(4) . . ?
O61 Mn3 W21 134.9(4) . . ?
O60 Mn3 W21 129.9(4) . . ?
O73 Mn3 W21 51.0(4) . . ?
Mn2 Mn3 W21 120.35(12) . . ?
Mn1 Mn3 W21 61.37(8) . . ?
Mn4 Mn3 W21 93.82(10) . . ?
O63 Mn4 O75 92.9(6) . . ?
O63 Mn4 O83 92.9(6) . . ?
O75 Mn4 O83 94.0(6) . . ?
O63 Mn4 O59 94.3(5) . . ?
O75 Mn4 O59 169.2(5) . . ?
O83 Mn4 O59 93.5(5) . . ?
O63 Mn4 O61 92.2(6) . . ?
O75 Mn4 O61 94.2(5) . . ?
O83 Mn4 O61 170.1(6) . . ?
O59 Mn4 O61 77.6(5) . . ?
O63 Mn4 O73 170.5(6) . . ?
O75 Mn4 O73 92.4(5) . . ?
O83 Mn4 O73 94.6(5) . . ?
O59 Mn4 O73 79.4(5) . . ?
O61 Mn4 O73 79.6(5) . . ?
O63 Mn4 Mn1 133.6(4) . . ?
O75 Mn4 Mn1 133.3(4) . . ?
O83 Mn4 Mn1 88.2(4) . . ?
O59 Mn4 Mn1 39.4(4) . . ?
O61 Mn4 Mn1 82.1(4) . . ?
O73 Mn4 Mn1 41.0(4) . . ?
O63 Mn4 Mn3 131.8(4) . . ?
O75 Mn4 Mn3 88.4(4) . . ?
O83 Mn4 Mn3 135.0(4) . . ?
O59 Mn4 Mn3 80.9(4) . . ?
O61 Mn4 Mn3 39.8(4) . . ?
O73 Mn4 Mn3 40.5(4) . . ?
Mn1 Mn4 Mn3 59.63(10) . . ?
O63 Mn4 Mn2 89.4(4) . . ?
O75 Mn4 Mn2 133.7(4) . . ?
O83 Mn4 Mn2 132.1(4) . . ?
O59 Mn4 Mn2 38.6(4) . . ?
O61 Mn4 Mn2 39.4(4) . . ?
O73 Mn4 Mn2 81.3(4) . . ?
Mn1 Mn4 Mn2 57.89(10) . . ?
Mn3 Mn4 Mn2 57.66(10) . . ?
O75 Mn5 O77 83.2(6) . . ?
O75 Mn5 O74 99.9(6) . . ?
O77 Mn5 O74 175.8(6) . . ?
O75 Mn5 O48 171.3(6) . 2_665 ?
O77 Mn5 O48 88.7(6) . 2_665 ?
O74 Mn5 O48 88.0(5) . 2_665 ?
O75 Mn5 O80 96.1(6) . . ?
O77 Mn5 O80 94.2(6) . . ?
O74 Mn5 O80 88.3(6) . . ?
O48 Mn5 O80 87.8(6) 2_665 . ?
O75 Mn5 O64 100.6(5) . . ?
O77 Mn5 O64 88.7(5) . . ?
O74 Mn5 O64 87.9(5) . . ?
O48 Mn5 O64 75.7(5) 2_665 . ?
O80 Mn5 O64 163.2(5) . . ?
O75 Mn5 W19 49.0(4) . . ?
O77 Mn5 W19 34.6(4) . . ?
O74 Mn5 W19 148.8(4) . . ?
O48 Mn5 W19 123.2(4) 2_665 . ?
O80 Mn5 W19 92.8(4) . . ?
O64 Mn5 W19 98.8(3) . . ?
O75 Mn5 W14 145.8(4) . 2_665 ?
O77 Mn5 W14 90.6(4) . 2_665 ?
O74 Mn5 W14 85.2(4) . 2_665 ?
O48 Mn5 W14 30.4(4) 2_665 2_665 ?
O80 Mn5 W14 117.9(4) . 2_665 ?
O64 Mn5 W14 45.5(3) . 2_665 ?
W19 Mn5 W14 120.96(10) . 2_665 ?
O63 Mn6 O56 103.5(5) . . ?
O63 Mn6 O46 174.9(6) . . ?
O56 Mn6 O46 78.8(6) . . ?
O63 Mn6 O65 80.2(5) . . ?
O56 Mn6 O65 175.4(6) . . ?
O46 Mn6 O65 97.3(5) . . ?
O63 Mn6 O62 88.1(5) . . ?
O56 Mn6 O62 94.1(5) . . ?
O46 Mn6 O62 96.3(5) . . ?
O65 Mn6 O62 88.6(5) . . ?
O63 Mn6 O53 84.6(5) . . ?
O56 Mn6 O53 88.7(5) . . ?
O46 Mn6 O53 90.9(5) . . ?
O65 Mn6 O53 89.0(5) . . ?
O62 Mn6 O53 172.6(5) . . ?
O63 Mn6 Mn7 142.2(4) . . ?
O56 Mn6 Mn7 38.9(4) . . ?
O46 Mn6 Mn7 40.0(4) . . ?
O65 Mn6 Mn7 137.2(4) . . ?
O62 Mn6 Mn7 96.3(4) . . ?
O53 Mn6 Mn7 90.2(3) . . ?
O63 Mn6 W17 45.1(4) . . ?
O56 Mn6 W17 148.6(4) . . ?
O46 Mn6 W17 132.4(4) . . ?
O65 Mn6 W17 35.2(4) . . ?
O62 Mn6 W17 86.7(4) . . ?
O53 Mn6 W17 87.4(3) . . ?
Mn7 Mn6 W17 171.98(13) . . ?
O56 Mn7 O40 95.3(6) . . ?
O56 Mn7 O37 167.5(6) . . ?
O40 Mn7 O37 93.3(6) . . ?
O56 Mn7 O46 79.9(6) . . ?
O40 Mn7 O46 174.1(6) . . ?
O37 Mn7 O46 90.9(6) . . ?
O56 Mn7 O47 98.0(5) . . ?
O40 Mn7 O47 86.4(5) . . ?
O37 Mn7 O47 91.5(5) . . ?
O46 Mn7 O47 97.6(5) . . ?
O56 Mn7 Mn6 39.3(4) . . ?
O40 Mn7 Mn6 134.5(4) . . ?
O37 Mn7 Mn6 130.8(4) . . ?
O46 Mn7 Mn6 40.5(4) . . ?
O47 Mn7 Mn6 100.7(3) . . ?
O1 W1 O4 99.6(8) . . ?
O1 W1 O6 101.3(8) . . ?
O4 W1 O6 87.9(7) . . ?
O1 W1 O8 104.1(8) . . ?
O4 W1 O8 155.7(7) . . ?
O6 W1 O8 92.5(7) . . ?
O1 W1 O9 101.6(8) . . ?
O4 W1 O9 85.1(7) . . ?
O6 W1 O9 156.9(7) . . ?
O8 W1 O9 85.2(6) . . ?
O1 W1 O7 172.6(7) . . ?
O4 W1 O7 74.6(6) . . ?
O6 W1 O7 74.2(6) . . ?
O8 W1 O7 82.2(6) . . ?
O9 W1 O7 82.7(6) . . ?
O2 W2 O11 105.4(8) . . ?
O2 W2 O10 102.4(8) . . ?
O11 W2 O10 92.7(7) . . ?
O2 W2 O5 97.9(8) . . ?
O11 W2 O5 95.6(7) . . ?
O10 W2 O5 155.2(7) . . ?
O2 W2 O4 98.2(8) . . ?
O11 W2 O4 156.4(7) . . ?
O10 W2 O4 81.6(6) . . ?
O5 W2 O4 81.5(7) . . ?
O2 W2 O7 166.1(7) . . ?
O11 W2 O7 85.8(6) . . ?
O10 W2 O7 84.9(6) . . ?
O5 W2 O7 72.5(6) . . ?
O4 W2 O7 71.0(6) . . ?
O3 W3 O12 104.7(8) . . ?
O3 W3 O5 99.5(8) . . ?
O12 W3 O5 92.1(7) . . ?
O3 W3 O13 102.2(8) . . ?
O12 W3 O13 88.5(6) . . ?
O5 W3 O13 157.4(7) . . ?
O3 W3 O6 96.6(8) . . ?
O12 W3 O6 158.6(7) . . ?
O5 W3 O6 86.5(7) . . ?
O13 W3 O6 84.8(6) . . ?
O3 W3 O7 166.7(8) . . ?
O12 W3 O7 86.8(6) . . ?
O5 W3 O7 73.0(6) . . ?
O13 W3 O7 84.5(6) . . ?
O6 W3 O7 72.3(6) . . ?
O18 W4 O9 101.4(7) . . ?
O18 W4 O10 100.9(8) . . ?
O9 W4 O10 88.2(7) . . ?
O18 W4 O19 96.2(8) . . ?
O9 W4 O19 89.8(7) . . ?
O10 W4 O19 162.8(7) . . ?
O18 W4 O20 98.9(7) . . ?
O9 W4 O20 159.6(7) . . ?
O10 W4 O20 87.0(7) . . ?
O19 W4 O20 88.9(7) . . ?
O18 W4 O32 166.6(7) . . ?
O9 W4 O32 87.9(6) . . ?
O10 W4 O32 88.9(6) . . ?
O19 W4 O32 73.9(6) . . ?
O20 W4 O32 72.3(6) . . ?
O26 W5 O25 101.8(7) . . ?
O26 W5 O24 101.9(7) . . ?
O25 W5 O24 94.3(7) . . ?
O26 W5 O29 101.1(7) . . ?
O25 W5 O29 95.6(7) . . ?
O24 W5 O29 152.4(6) . . ?
O26 W5 O11 89.8(7) . . ?
O25 W5 O11 168.3(6) . . ?
O24 W5 O11 82.2(6) . . ?
O29 W5 O11 83.0(6) . . ?
O26 W5 O30 168.5(6) . . ?
O25 W5 O30 88.1(6) . . ?
O24 W5 O30 82.9(5) . . ?
O29 W5 O30 71.8(6) . . ?
O11 W5 O30 80.5(5) . . ?
O27 W6 O37 100.4(7) . . ?
O27 W6 O28 104.3(7) . . ?
O37 W6 O28 92.0(6) . . ?
O27 W6 O29 99.5(7) . . ?
O37 W6 O29 97.9(6) . . ?
O28 W6 O29 152.1(7) . . ?
O27 W6 O12 92.5(7) . . ?
O37 W6 O12 166.4(6) . . ?
O28 W6 O12 80.5(6) . . ?
O29 W6 O12 84.1(6) . . ?
O27 W6 O30 171.2(6) . . ?
O37 W6 O30 83.7(5) . . ?
O28 W6 O30 83.2(6) . . ?
O29 W6 O30 72.2(6) . . ?
O12 W6 O30 84.1(5) . . ?
O14 W7 O13 98.5(7) . . ?
O14 W7 O15 101.3(7) . . ?
O13 W7 O15 89.9(7) . . ?
O14 W7 O36 95.8(7) . . ?
O13 W7 O36 164.1(6) . . ?
O15 W7 O36 94.2(6) . . ?
O14 W7 O28 103.6(7) . . ?
O13 W7 O28 85.3(6) . . ?
O15 W7 O28 155.0(6) . . ?
O36 W7 O28 84.5(6) . . ?
O14 W7 O31 171.8(6) . . ?
O13 W7 O31 86.6(6) . . ?
O15 W7 O31 72.1(6) . . ?
O36 W7 O31 80.0(5) . . ?
O28 W7 O31 83.1(6) . . ?
O16 W8 O17 103.3(8) . . ?
O16 W8 O8 97.1(8) . . ?
O17 W8 O8 93.8(6) . . ?
O16 W8 O33 93.3(7) . . ?
O17 W8 O33 90.2(6) . . ?
O8 W8 O33 167.6(7) . . ?
O16 W8 O15 99.3(8) . . ?
O17 W8 O15 157.0(6) . . ?
O8 W8 O15 87.6(7) . . ?
O33 W8 O15 84.2(6) . . ?
O16 W8 O31 170.9(7) . . ?
O17 W8 O31 85.7(6) . . ?
O8 W8 O31 83.5(6) . . ?
O33 W8 O31 85.1(6) . . ?
O15 W8 O31 71.6(6) . . ?
O21 W9 O22 101.7(7) . . ?
O21 W9 O35 103.0(7) . . ?
O22 W9 O35 90.6(6) . . ?
O21 W9 O19 103.5(8) . . ?
O22 W9 O19 89.6(7) . . ?
O35 W9 O19 152.9(6) . . ?
O21 W9 O17 97.5(7) . . ?
O22 W9 O17 160.8(6) . . ?
O35 W9 O17 86.6(6) . . ?
O19 W9 O17 84.5(6) . . ?
O21 W9 O32 178.6(7) . . ?
O22 W9 O32 76.9(6) . . ?
O35 W9 O32 77.3(5) . . ?
O19 W9 O32 76.4(6) . . ?
O17 W9 O32 83.9(6) . . ?
O23 W10 O20 103.2(8) . . ?
O23 W10 O34 104.1(7) . . ?
O20 W10 O34 152.4(6) . . ?
O23 W10 O24 102.6(7) . . ?
O20 W10 O24 89.7(7) . . ?
O34 W10 O24 87.8(6) . . ?
O23 W10 O22 96.5(7) . . ?
O20 W10 O22 87.1(7) . . ?
O34 W10 O22 86.4(6) . . ?
O24 W10 O22 160.9(6) . . ?
O23 W10 O32 171.2(7) . . ?
O20 W10 O32 76.5(6) . . ?
O34 W10 O32 76.0(5) . . ?
O24 W10 O32 86.3(5) . . ?
O22 W10 O32 74.7(5) . . ?
O23 W10 W11 138.6(6) . . ?
O20 W10 W11 118.0(5) . . ?
O34 W10 W11 34.5(4) . . ?
O24 W10 W11 82.0(4) . . ?
O22 W10 W11 83.0(4) . . ?
O32 W10 W11 41.9(3) . . ?
O38 W11 O31 99.9(6) . . ?
O38 W11 O30 102.4(6) . . ?
O31 W11 O30 96.3(6) . . ?
O38 W11 O34 95.2(5) . . ?
O31 W11 O34 162.5(6) . . ?
O30 W11 O34 89.1(5) . . ?
O38 W11 O35 91.6(5) . . ?
O31 W11 O35 89.2(6) . . ?
O30 W11 O35 163.8(5) . . ?
O34 W11 O35 81.5(5) . . ?
O38 W11 O32 165.2(5) . . ?
O31 W11 O32 87.4(5) . . ?
O30 W11 O32 89.4(5) . . ?
O34 W11 O32 75.9(5) . . ?
O35 W11 O32 75.6(5) . . ?
O38 W11 W10 128.0(4) . . ?
O31 W11 W10 130.9(4) . . ?
O30 W11 W10 84.7(4) . . ?
O34 W11 W10 32.9(4) . . ?
O35 W11 W10 80.2(3) . . ?
O32 W11 W10 43.4(3) . . ?
O41 W12 O40 100.7(6) . . ?
O41 W12 O36 99.2(6) . . ?
O40 W12 O36 100.3(6) . . ?
O41 W12 O39 102.8(6) . . ?
O40 W12 O39 154.8(6) . . ?
O36 W12 O39 85.0(6) . . ?
O41 W12 O45 98.2(6) . . ?
O40 W12 O45 93.0(5) . . ?
O36 W12 O45 155.7(6) . . ?
O39 W12 O45 74.7(5) . . ?
O41 W12 O38 173.2(6) . . ?
O40 W12 O38 72.7(5) . . ?
O36 W12 O38 80.4(5) . . ?
O39 W12 O38 84.0(5) . . ?
O45 W12 O38 84.3(5) . . ?
O41 W12 W13 90.0(5) . . ?
O40 W12 W13 136.6(4) . . ?
O36 W12 W13 119.5(4) . . ?
O39 W12 W13 35.1(4) . . ?
O45 W12 W13 43.7(4) . . ?
O38 W12 W13 96.1(3) . . ?
O41 W12 Na2 32.5(5) . . ?
O40 W12 Na2 103.3(4) . . ?
O36 W12 Na2 129.2(4) . . ?
O39 W12 Na2 91.8(4) . . ?
O45 W12 Na2 65.8(4) . . ?
O38 W12 Na2 149.7(3) . . ?
W13 W12 Na2 65.61(17) . . ?
O44 W13 O43 102.0(6) . . ?
O44 W13 O57 99.9(6) . . ?
O43 W13 O57 102.1(6) . . ?
O44 W13 O39 98.2(6) . . ?
O43 W13 O39 95.8(6) . . ?
O57 W13 O39 151.2(6) . . ?
O44 W13 O45 93.8(6) . . ?
O43 W13 O45 159.9(5) . . ?
O57 W13 O45 87.2(5) . . ?
O39 W13 O45 69.4(5) . . ?
O44 W13 O42 171.9(6) . . ?
O43 W13 O42 86.1(6) . . ?
O57 W13 O42 78.3(5) . . ?
O39 W13 O42 80.7(5) . . ?
O45 W13 O42 78.3(5) . . ?
O44 W13 W12 85.0(5) . . ?
O43 W13 W12 130.7(4) . . ?
O57 W13 W12 125.0(4) . . ?
O39 W13 W12 35.3(4) . . ?
O45 W13 W12 37.8(3) . . ?
O42 W13 W12 89.6(4) . . ?
O44 W13 Na1 44.5(5) . . ?
O43 W13 Na1 92.1(5) . . ?
O57 W13 Na1 59.5(4) . . ?
O39 W13 Na1 142.7(4) . . ?
O45 W13 Na1 107.9(4) . . ?
O42 W13 Na1 136.4(4) . . ?
W12 W13 Na1 122.29(17) . . ?
O47 W14 O48 104.5(6) . . ?
O47 W14 O49 99.1(6) . . ?
O48 W14 O49 104.0(6) . . ?
O47 W14 O50 96.3(5) . . ?
O48 W14 O50 97.2(6) . . ?
O49 W14 O50 149.6(6) . . ?
O47 W14 O51 103.7(5) . . ?
O48 W14 O51 151.3(5) . . ?
O49 W14 O51 76.9(5) . . ?
O50 W14 O51 74.1(5) . . ?
O47 W14 O64 175.9(5) . 2_665 ?
O48 W14 O64 78.7(5) . 2_665 ?
O49 W14 O64 82.3(5) . 2_665 ?
O50 W14 O64 80.8(5) . 2_665 ?
O51 W14 O64 72.9(5) . 2_665 ?
O47 W14 W16 92.4(4) . . ?
O48 W14 W16 134.2(4) . . ?
O49 W14 W16 115.1(4) . . ?
O50 W14 W16 37.9(4) . . ?
O51 W14 W16 38.5(3) . . ?
O64 W14 W16 83.6(3) 2_665 . ?
O47 W14 Mn5 138.6(4) . 2_665 ?
O48 W14 Mn5 34.4(4) . 2_665 ?
O49 W14 Mn5 97.7(4) . 2_665 ?
O50 W14 Mn5 87.6(4) . 2_665 ?
O51 W14 Mn5 116.9(3) . 2_665 ?
O64 W14 Mn5 44.4(3) 2_665 2_665 ?
W16 W14 Mn5 113.90(6) . 2_665 ?
O54 W15 O55 103.0(6) . . ?
O54 W15 O60 103.5(6) . . ?
O55 W15 O60 92.8(6) . . ?
O54 W15 O49 98.3(6) . . ?
O55 W15 O49 89.4(6) . . ?
O60 W15 O49 157.1(5) . . ?
O54 W15 O52 97.3(6) . . ?
O55 W15 O52 159.1(5) . . ?
O60 W15 O52 87.1(5) . . ?
O49 W15 O52 82.9(5) . . ?
O54 W15 O51 163.2(6) . . ?
O55 W15 O51 86.3(5) . . ?
O60 W15 O51 89.9(5) . . ?
O49 W15 O51 67.5(5) . . ?
O52 W15 O51 72.9(5) . . ?
O54 W15 Na2 42.6(5) . . ?
O55 W15 Na2 64.0(4) . . ?
O60 W15 Na2 88.3(4) . . ?
O49 W15 Na2 113.0(4) . . ?
O52 W15 Na2 136.8(4) . . ?
O51 W15 Na2 150.1(3) . . ?
O53 W16 O64 105.0(6) . . ?
O53 W16 O52 104.8(6) . 2_665 ?
O64 W16 O52 96.5(6) . 2_665 ?
O53 W16 O51 104.8(5) . . ?
O64 W16 O51 92.2(5) . . ?
O52 W16 O51 145.7(5) 2_665 . ?
O53 W16 O50 97.9(6) . . ?
O64 W16 O50 155.8(5) . . ?
O52 W16 O50 85.1(5) 2_665 . ?
O51 W16 O50 74.1(5) . . ?
O53 W16 O51 179.7(6) . 2_665 ?
O64 W16 O51 74.7(5) . 2_665 ?
O52 W16 O51 75.3(5) 2_665 2_665 ?
O51 W16 O51 75.2(5) . 2_665 ?
O50 W16 O51 82.4(5) . 2_665 ?
O53 W16 W14 93.9(4) . . ?
O64 W16 W14 133.0(4) . . ?
O52 W16 W14 119.9(4) 2_665 . ?
O51 W16 W14 41.0(3) . . ?
O50 W16 W14 35.4(3) . . ?
O51 W16 W14 86.3(3) 2_665 . ?
O66 W17 O65 98.3(6) . . ?
O66 W17 O68 98.6(6) . . ?
O65 W17 O68 106.4(5) . . ?
O66 W17 O67 98.9(6) . . ?
O65 W17 O67 103.1(5) . . ?
O68 W17 O67 142.9(5) . . ?
O66 W17 O76 97.8(6) . . ?
O65 W17 O76 163.8(5) . . ?
O68 W17 O76 73.0(5) . . ?
O67 W17 O76 72.4(5) . . ?
O66 W17 O63 173.5(6) . . ?
O65 W17 O63 75.2(5) . . ?
O68 W17 O63 83.2(5) . . ?
O67 W17 O63 83.0(5) . . ?
O76 W17 O63 88.6(5) . . ?
O66 W17 Mn6 135.6(5) . . ?
O65 W17 Mn6 37.3(4) . . ?
O68 W17 Mn6 95.0(4) . . ?
O67 W17 Mn6 95.0(4) . . ?
O76 W17 Mn6 126.6(4) . . ?
O63 W17 Mn6 37.9(3) . . ?
O66 W17 W18 100.9(5) . . ?
O65 W17 W18 139.7(4) . . ?
O68 W17 W18 35.9(4) . . ?
O67 W17 W18 108.4(4) . . ?
O76 W17 W18 37.1(4) . . ?
O63 W17 W18 84.3(3) . . ?
Mn6 W17 W18 114.24(6) . . ?
O66 W17 W19 100.1(4) . . ?
O65 W17 W19 136.5(4) . . ?
O68 W17 W19 109.3(4) . . ?
O67 W17 W19 35.1(4) . . ?
O76 W17 W19 37.2(4) . . ?
O63 W17 W19 85.0(3) . . ?
Mn6 W17 W19 114.78(6) . . ?
W18 W17 W19 73.70(3) . . ?
O81 W18 O82 99.5(6) . . ?
O81 W18 O90 97.9(6) . . ?
O82 W18 O90 101.9(5) . . ?
O81 W18 O76 103.6(6) . . ?
O82 W18 O76 154.8(5) . . ?
O90 W18 O76 84.8(5) . . ?
O81 W18 O68 94.4(6) . . ?
O82 W18 O68 95.4(5) . . ?
O90 W18 O68 156.8(5) . . ?
O76 W18 O68 73.1(5) . . ?
O81 W18 O83 172.3(6) . . ?
O82 W18 O83 73.0(5) . . ?
O90 W18 O83 85.7(5) . . ?
O76 W18 O83 83.5(5) . . ?
O68 W18 O83 84.7(5) . . ?
O81 W18 W17 101.5(5) . . ?
O82 W18 W17 126.0(4) . . ?
O90 W18 W17 123.4(4) . . ?
O76 W18 W17 39.1(4) . . ?
O68 W18 W17 34.1(4) . . ?
O83 W18 W17 82.1(3) . . ?
O78 W19 O77 100.3(6) . . ?
O78 W19 O79 98.3(6) . . ?
O77 W19 O79 100.1(6) . . ?
O78 W19 O67 94.3(6) . . ?
O77 W19 O67 96.3(6) . . ?
O79 W19 O67 157.1(6) . . ?
O78 W19 O76 102.9(6) . . ?
O77 W19 O76 155.2(5) . . ?
O79 W19 O76 85.4(6) . . ?
O67 W19 O76 73.2(5) . . ?
O78 W19 O75 174.5(6) . . ?
O77 W19 O75 74.9(5) . . ?
O79 W19 O75 85.3(5) . . ?
O67 W19 O75 83.7(5) . . ?
O76 W19 O75 81.5(5) . . ?
O78 W19 Mn5 136.7(5) . . ?
O77 W19 Mn5 36.5(4) . . ?
O79 W19 Mn5 90.2(4) . . ?
O67 W19 Mn5 93.6(4) . . ?
O76 W19 Mn5 120.2(4) . . ?
O75 W19 Mn5 38.7(3) . . ?
O78 W19 W17 100.0(5) . . ?
O77 W19 W17 127.3(4) . . ?
O79 W19 W17 124.1(4) . . ?
O67 W19 W17 34.1(4) . . ?
O76 W19 W17 39.1(4) . . ?
O75 W19 W17 81.1(3) . . ?
Mn5 W19 W17 109.88(6) . . ?
O69 W20 O84 103.2(6) . . ?
O69 W20 O71 102.9(6) . . ?
O84 W20 O71 101.0(6) . . ?
O69 W20 O82 95.8(5) . . ?
O84 W20 O82 87.0(6) . . ?
O71 W20 O82 157.2(5) . . ?
O69 W20 O83 97.4(6) . . ?
O84 W20 O83 153.1(6) . . ?
O71 W20 O83 90.9(5) . . ?
O82 W20 O83 73.7(5) . . ?
O69 W20 O87 174.9(6) . . ?
O84 W20 O87 81.0(6) . . ?
O71 W20 O87 78.7(5) . . ?
O82 W20 O87 81.6(5) . . ?
O83 W20 O87 77.8(5) . . ?
O85 W21 O70 101.2(6) . . ?
O85 W21 O72 102.3(7) . . ?
O70 W21 O72 92.4(6) . . ?
O85 W21 O88 100.8(6) . . ?
O70 W21 O88 157.4(6) . . ?
O72 W21 O88 87.9(6) . . ?
O85 W21 O86 101.4(6) . . ?
O70 W21 O86 89.0(6) . . ?
O72 W21 O86 155.6(6) . . ?
O88 W21 O86 81.6(6) . . ?
O85 W21 O73 171.8(6) . . ?
O70 W21 O73 73.6(5) . . ?
O72 W21 O73 72.1(5) . . ?
O88 W21 O73 85.0(5) . . ?
O86 W21 O73 85.0(5) . . ?
O85 W21 Mn1 135.8(5) . . ?
O70 W21 Mn1 34.8(4) . . ?
O72 W21 Mn1 81.8(4) . . ?
O88 W21 Mn1 123.3(4) . . ?
O86 W21 Mn1 85.6(4) . . ?
O73 W21 Mn1 38.8(3) . . ?
O85 W21 Mn3 135.9(5) . . ?
O70 W21 Mn3 81.4(4) . . ?
O72 W21 Mn3 34.0(4) . . ?
O88 W21 Mn3 86.4(4) . . ?
O86 W21 Mn3 122.7(4) . . ?
O73 W21 Mn3 38.1(3) . . ?
Mn1 W21 Mn3 56.15(8) . . ?
O96 W22 O87 103.1(7) . . ?
O96 W22 O86 100.6(6) . . ?
O87 W22 O86 100.7(6) . . ?
O96 W22 O94 98.4(6) . . ?
O87 W22 O94 93.8(6) . . ?
O86 W22 O94 152.7(6) . . ?
O96 W22 O95 94.1(6) . . ?
O87 W22 O95 162.1(6) . . ?
O86 W22 O95 80.7(5) . . ?
O94 W22 O95 78.6(5) . . ?
O96 W22 O89 163.9(6) . . ?
O87 W22 O89 91.2(6) . . ?
O86 W22 O89 83.9(5) . . ?
O94 W22 O89 72.7(5) . . ?
O95 W22 O89 71.2(5) . . ?
O91 W23 O92 100.0(7) . . ?
O91 W23 O94 100.6(7) . . ?
O92 W23 O94 94.4(6) . . ?
O91 W23 O90 101.7(6) . . ?
O92 W23 O90 157.9(5) . . ?
O94 W23 O90 85.9(5) . . ?
O91 W23 O79 101.1(7) . . ?
O92 W23 O79 88.1(6) . . ?
O94 W23 O79 157.4(6) . . ?
O90 W23 O79 83.5(5) . . ?
O91 W23 O89 171.6(6) . . ?
O92 W23 O89 74.0(5) . . ?
O94 W23 O89 74.4(5) . . ?
O90 W23 O89 84.9(5) . . ?
O79 W23 O89 84.7(5) . . ?
O93 W24 O80 102.9(7) . . ?
O93 W24 O88 103.4(6) . . ?
O80 W24 O88 98.3(6) . . ?
O93 W24 O92 97.4(6) . . ?
O80 W24 O92 93.2(6) . . ?
O88 W24 O92 153.2(6) . . ?
O93 W24 O95 92.8(6) . . ?
O80 W24 O95 163.3(6) . . ?
O88 W24 O95 83.3(6) . . ?
O92 W24 O95 79.1(5) . . ?
O93 W24 O89 162.1(6) . . ?
O80 W24 O89 92.2(6) . . ?
O88 W24 O89 83.6(5) . . ?
O92 W24 O89 71.9(5) . . ?
O95 W24 O89 71.4(5) . . ?
W1 O4 W2 117.0(8) . . ?
W3 O5 W2 117.7(8) . . ?
W1 O6 W3 117.2(8) . . ?
W3 O7 W2 96.1(6) . . ?
W3 O7 W1 96.3(5) . . ?
W2 O7 W1 97.1(6) . . ?
W8 O8 W1 159.3(9) . . ?
W4 O9 W1 145.6(9) . . ?
W4 O10 W2 145.7(9) . . ?
W2 O11 W5 160.3(9) . . ?
W3 O12 W6 153.6(9) . . ?
W7 O13 W3 149.4(8) . . ?
W7 O15 W8 122.0(8) . . ?
W8 O17 W9 146.3(9) . . ?
W9 O19 W4 117.2(9) . . ?
W10 O20 W4 118.5(8) . . ?
W9 O22 W10 115.2(7) . . ?
W5 O24 W10 144.5(8) . . ?
W6 O28 W7 158.7(9) . . ?
W6 O29 W5 121.7(8) . . ?
W11 O30 W5 134.5(7) . . ?
W11 O30 W6 126.5(6) . . ?
W5 O30 W6 93.1(5) . . ?
W11 O31 W8 134.7(7) . . ?
W11 O31 W7 127.7(7) . . ?
W8 O31 W7 94.0(5) . . ?
W11 O32 W10 94.6(5) . . ?
W11 O32 W9 94.9(5) . . ?
W10 O32 W9 93.2(5) . . ?
W11 O32 W4 169.2(7) . . ?
W10 O32 W4 92.8(5) . . ?
W9 O32 W4 92.5(5) . . ?
W10 O34 W11 112.6(6) . . ?
W9 O35 W11 112.1(6) . . ?
W12 O36 W7 160.6(8) . . ?
W6 O37 Mn7 157.3(8) . . ?
W11 O38 W12 139.1(6) . . ?
W13 O39 W12 109.5(6) . . ?
W12 O40 Mn7 127.6(7) . . ?
W12 O41 Na2 125.2(7) . . ?
W13 O44 Na2 128.5(8) . . ?
W13 O44 Na1 107.1(7) . . ?
Na2 O44 Na1 90.3(6) . . ?
Mn2 O45 W12 130.4(7) . . ?
Mn2 O45 W13 130.0(7) . . ?
W12 O45 W13 98.5(5) . . ?
Mn7 O46 Mn6 99.5(6) . . ?
W14 O47 Mn7 157.1(7) . . ?
W14 O48 Mn5 115.3(7) . 2_665 ?
W14 O49 W15 119.4(7) . . ?
W14 O50 W16 106.7(6) . . ?
W16 O51 W14 100.5(5) . . ?
W16 O51 W16 104.8(5) . 2_665 ?
W14 O51 W16 98.3(5) . 2_665 ?
W16 O51 W15 157.9(6) . . ?
W14 O51 W15 94.4(4) . . ?
W16 O51 W15 89.0(4) 2_665 . ?
W16 O52 W15 122.9(6) 2_665 . ?
W16 O53 Mn6 160.8(7) . . ?
W15 O54 Na2 111.2(7) . . ?
W15 O55 Mn2 139.3(8) . . ?
Mn2 O56 Mn7 132.1(7) . . ?
Mn2 O56 Mn6 126.0(7) . . ?
Mn7 O56 Mn6 101.8(6) . . ?
Mn1 O57 W13 142.6(8) . . ?
Mn3 O58 Mn1 101.1(6) . . ?
Mn3 O58 Mn2 96.7(6) . . ?
Mn1 O58 Mn2 96.2(6) . . ?
Mn1 O59 Mn2 98.6(6) . . ?
Mn1 O59 Mn4 98.8(6) . . ?
Mn2 O59 Mn4 100.5(6) . . ?
W15 O60 Mn3 133.5(7) . . ?
Mn3 O61 Mn2 96.6(6) . . ?
Mn3 O61 Mn4 98.4(6) . . ?
Mn2 O61 Mn4 99.4(6) . . ?
Mn4 O63 Mn6 130.6(7) . . ?
Mn4 O63 W17 132.5(7) . . ?
Mn6 O63 W17 97.0(5) . . ?
W16 O64 Mn5 156.5(7) . . ?
W16 O64 W14 113.3(6) . 2_665 ?
Mn5 O64 W14 90.1(5) . 2_665 ?
W17 O65 Mn6 107.5(6) . . ?
W17 O67 W19 110.7(6) . . ?
W17 O68 W18 110.1(6) . . ?
W21 O70 Mn1 111.8(7) . . ?
W21 O70 Na1 133.9(6) . . ?
Mn1 O70 Na1 101.8(5) . . ?
W20 O71 Mn1 131.5(8) . . ?
W21 O72 Mn3 112.6(7) . . ?
Mn3 O73 Mn1 98.5(6) . . ?
Mn3 O73 Mn4 96.5(6) . . ?
Mn1 O73 Mn4 95.6(5) . . ?
Mn3 O73 W21 91.0(5) . . ?
Mn1 O73 W21 89.5(5) . . ?
Mn4 O73 W21 170.2(6) . . ?
Mn3 O74 Mn5 127.7(7) . . ?
Mn5 O75 Mn4 128.9(7) . . ?
Mn5 O75 W19 92.3(5) . . ?
Mn4 O75 W19 133.5(6) . . ?
W18 O76 W19 149.1(7) . . ?
W18 O76 W17 103.8(6) . . ?
W19 O76 W17 103.7(6) . . ?
W19 O77 Mn5 108.9(7) . . ?
W19 O79 W23 155.8(8) . . ?
W24 O80 Mn5 140.7(8) . . ?
W18 O82 W20 115.5(6) . . ?
Mn4 O83 W20 122.6(6) . . ?
Mn4 O83 W18 132.3(7) . . ?
W20 O83 W18 97.8(5) . . ?
W22 O86 W21 152.0(8) . . ?
W22 O87 W20 148.6(8) . . ?
W24 O88 W21 151.4(8) . . ?
W24 O89 W22 105.4(5) . . ?
W24 O89 W23 95.9(5) . . ?
W22 O89 W23 94.8(5) . . ?
W18 O90 W23 156.9(7) . . ?
W23 O92 W24 118.1(7) . . ?
W23 O94 W22 117.8(7) . . ?
W24 O95 W22 110.3(6) . . ?
O4W Na1 O2W 83.5(7) . . ?
O4W Na1 O5W 108.9(7) . . ?
O2W Na1 O5W 166.5(7) . . ?
O4W Na1 O3W 81.8(6) . . ?
O2W Na1 O3W 89.8(6) . . ?
O5W Na1 O3W 86.7(6) . . ?
O4W Na1 O44 167.7(7) . . ?
O2W Na1 O44 84.6(6) . . ?
O5W Na1 O44 82.8(6) . . ?
O3W Na1 O44 95.2(6) . . ?
O4W Na1 O70 79.0(6) . . ?
O2W Na1 O70 110.0(6) . . ?
O5W Na1 O70 78.6(5) . . ?
O3W Na1 O70 150.4(6) . . ?
O44 Na1 O70 108.0(5) . . ?
O4W Na1 W13 147.2(6) . . ?
O2W Na1 W13 73.8(5) . . ?
O5W Na1 W13 96.8(5) . . ?
O3W Na1 W13 120.6(5) . . ?
O44 Na1 W13 28.4(3) . . ?
O70 Na1 W13 86.8(4) . . ?
O4W Na1 Na2 147.0(6) . . ?
O2W Na1 Na2 125.7(6) . . ?
O5W Na1 Na2 40.9(4) . . ?
O3W Na1 Na2 83.2(5) . . ?
O44 Na1 Na2 43.2(4) . . ?
O70 Na1 Na2 101.1(4) . . ?
W13 Na1 Na2 64.6(2) . . ?
O4W Na1 Mn1 107.6(5) . . ?
O2W Na1 Mn1 103.9(5) . . ?
O5W Na1 Mn1 78.1(4) . . ?
O3W Na1 Mn1 164.0(6) . . ?
O44 Na1 Mn1 78.2(4) . . ?
O70 Na1 Mn1 30.0(3) . . ?
W13 Na1 Mn1 57.48(16) . . ?
Na2 Na1 Mn1 82.1(3) . . ?
O1W Na2 O5W 92.2(8) . . ?
O1W Na2 O44 113.9(8) . . ?
O5W Na2 O44 86.5(6) . . ?
O1W Na2 O41 111.2(8) . . ?
O5W Na2 O41 155.3(7) . . ?
O44 Na2 O41 76.8(6) . . ?
O1W Na2 O54 89.4(8) . . ?
O5W Na2 O54 93.1(6) . . ?
O44 Na2 O54 156.6(6) . . ?
O41 Na2 O54 95.1(6) . . ?
O1W Na2 Na1 98.9(7) . . ?
O5W Na2 Na1 41.3(5) . . ?
O44 Na2 Na1 46.5(4) . . ?
O41 Na2 Na1 123.0(5) . . ?
O54 Na2 Na1 133.5(5) . . ?
O1W Na2 W15 115.4(7) . . ?
O5W Na2 W15 89.0(5) . . ?
O44 Na2 W15 130.6(5) . . ?
O41 Na2 W15 88.2(4) . . ?
O54 Na2 W15 26.1(3) . . ?
Na1 Na2 W15 121.2(3) . . ?
O1W Na2 W12 132.7(7) . . ?
O5W Na2 W12 133.1(5) . . ?
O44 Na2 W12 65.2(4) . . ?
O41 Na2 W12 22.3(3) . . ?
O54 Na2 W12 99.3(4) . . ?
Na1 Na2 W12 107.4(3) . . ?
W15 Na2 W12 83.4(2) . . ?
C2S N1S C1S 113(2) . . ?
C4S N2S C3S 119(3) . . ?
C6S N3S C5S 117(5) . . ?
C7S N4S C8S 94(3) . . ?
Na2 O5W Na1 97.8(7) . . ?

loop_
_geom_bond_atom_site_label_1
_geom_bond_atom_site_label_2
_geom_bond_distance
_geom_bond_site_symmetry_2
_geom_bond_publ_flag
Mn1 O57 1.808(13) . ?
Mn1 O71 1.837(14) . ?
Mn1 O59 1.881(13) . ?
Mn1 O70 1.898(13) . ?
Mn1 O58 1.901(13) . ?
Mn1 O73 1.933(13) . ?
Mn1 Mn2 2.857(4) . ?
Mn1 Mn3 2.919(4) . ?
Mn1 Mn4 2.930(4) . ?
Mn1 W21 3.085(3) . ?
Mn1 Na1 3.713(10) . ?
Mn2 O56 1.868(13) . ?
Mn2 O55 1.881(14) . ?
Mn2 O59 1.888(13) . ?
Mn2 O45 1.897(13) . ?
Mn2 O61 1.913(13) . ?
Mn2 O58 1.936(13) . ?
Mn2 Mn3 2.852(4) . ?
Mn2 Mn4 2.972(4) . ?
Mn3 O58 1.880(12) . ?
Mn3 O72 1.888(14) . ?
Mn3 O74 1.894(13) . ?
Mn3 O61 1.905(13) . ?
Mn3 O60 1.907(13) . ?
Mn3 O73 1.922(13) . ?
Mn3 Mn4 2.942(4) . ?
Mn3 W21 3.117(3) . ?
Mn4 O63 1.785(13) . ?
Mn4 O75 1.904(13) . ?
Mn4 O83 1.913(14) . ?
Mn4 O59 1.978(12) . ?
Mn4 O61 1.982(13) . ?
Mn4 O73 2.020(12) . ?
Mn5 O75 1.889(13) . ?
Mn5 O77 1.901(13) . ?
Mn5 O74 1.912(13) . ?
Mn5 O48 1.987(13) 2_665 ?
Mn5 O80 2.159(15) . ?
Mn5 O64 2.227(13) . ?
Mn5 W19 3.021(3) . ?
Mn5 W14 3.182(3) 2_665 ?
Mn6 O63 1.887(13) . ?
Mn6 O56 1.895(13) . ?
Mn6 O46 1.929(14) . ?
Mn6 O65 1.937(12) . ?
Mn6 O62 2.206(14) . ?
Mn6 O53 2.320(13) . ?
Mn6 Mn7 2.926(4) . ?
Mn6 W17 3.046(3) . ?
Mn7 O56 1.876(13) . ?
Mn7 O40 1.880(13) . ?
Mn7 O37 1.893(14) . ?
Mn7 O46 1.906(13) . ?
Mn7 O47 2.153(13) . ?
W1 O1 1.726(19) . ?
W1 O4 1.851(16) . ?
W1 O6 1.875(17) . ?
W1 O8 1.927(15) . ?
W1 O9 1.952(15) . ?
W1 O7 2.237(15) . ?
W2 O2 1.691(18) . ?
W2 O11 1.755(15) . ?
W2 O10 1.925(16) . ?
W2 O5 1.936(16) . ?
W2 O4 2.069(16) . ?
W2 O7 2.224(14) . ?
W3 O3 1.675(19) . ?
W3 O12 1.833(15) . ?
W3 O5 1.922(16) . ?
W3 O13 1.925(15) . ?
W3 O6 2.006(17) . ?
W3 O7 2.214(15) . ?
W4 O18 1.738(18) . ?
W4 O9 1.856(15) . ?
W4 O10 1.888(16) . ?
W4 O19 1.945(17) . ?
W4 O20 1.970(16) . ?
W4 O32 2.310(13) . ?
W5 O26 1.736(16) . ?
W5 O25 1.748(15) . ?
W5 O24 1.887(15) . ?
W5 O29 1.963(16) . ?
W5 O11 2.169(15) . ?
W5 O30 2.297(13) . ?
W6 O27 1.711(17) . ?
W6 O37 1.795(13) . ?
W6 O28 1.876(14) . ?
W6 O29 1.888(15) . ?
W6 O12 2.026(14) . ?
W6 O30 2.336(13) . ?
W7 O14 1.717(16) . ?
W7 O13 1.889(15) . ?
W7 O15 1.899(16) . ?
W7 O36 1.904(13) . ?
W7 O28 1.935(15) . ?
W7 O31 2.338(14) . ?
W8 O16 1.723(19) . ?
W8 O17 1.867(15) . ?
W8 O8 1.899(15) . ?
W8 O33 1.951(15) . ?
W8 O15 1.980(16) . ?
W8 O31 2.302(14) . ?
W9 O21 1.733(18) . ?
W9 O22 1.851(14) . ?
W9 O35 1.864(13) . ?
W9 O19 1.904(16) . ?
W9 O17 1.965(15) . ?
W9 O32 2.239(13) . ?
W10 O23 1.710(17) . ?
W10 O20 1.852(16) . ?
W10 O34 1.900(13) . ?
W10 O24 1.922(15) . ?
W10 O22 1.987(15) . ?
W10 O32 2.225(13) . ?
W10 W11 3.2254(13) . ?
W11 O38 1.745(12) . ?
W11 O31 1.854(13) . ?
W11 O30 1.863(13) . ?
W11 O34 1.977(13) . ?
W11 O35 2.043(13) . ?
W11 O32 2.162(13) . ?
W12 O41 1.733(14) . ?
W12 O40 1.825(13) . ?
W12 O36 1.893(13) . ?
W12 O39 1.953(14) . ?
W12 O45 1.972(13) . ?
W12 O38 2.424(12) . ?
W12 W13 3.1821(13) . ?
W12 Na2 3.728(10) . ?
W13 O44 1.748(14) . ?
W13 O43 1.763(14) . ?
W13 O57 1.864(13) . ?
W13 O39 1.943(13) . ?
W13 O45 2.222(13) . ?
W13 O42 2.334(14) . ?
W13 Na1 3.511(10) . ?
W14 O47 1.754(12) . ?
W14 O48 1.778(13) . ?
W14 O49 1.877(13) . ?
W14 O50 1.903(12) . ?
W14 O51 2.101(12) . ?
W14 O64 2.268(13) 2_665 ?
W14 W16 3.1482(12) . ?
W14 Mn5 3.182(3) 2_665 ?
W15 O54 1.724(13) . ?
W15 O55 1.802(13) . ?
W15 O60 1.830(13) . ?
W15 O49 1.982(13) . ?
W15 O52 1.985(13) . ?
W15 O51 2.431(11) . ?
W15 Na2 3.648(11) . ?
W16 O53 1.727(13) . ?
W16 O64 1.808(13) . ?
W16 O52 1.873(13) 2_665 ?
W16 O51 1.993(11) . ?
W16 O50 2.021(13) . ?
W16 O51 2.405(12) 2_665 ?
W17 O66 1.714(13) . ?
W17 O65 1.839(12) . ?
W17 O68 1.909(13) . ?
W17 O67 1.920(13) . ?
W17 O76 2.077(13) . ?
W17 O63 2.173(12) . ?
W17 W18 3.1998(13) . ?
W17 W19 3.2006(12) . ?
W18 O81 1.727(14) . ?
W18 O82 1.855(13) . ?
W18 O90 1.869(12) . ?
W18 O76 1.988(13) . ?
W18 O68 1.995(13) . ?
W18 O83 2.251(13) . ?
W19 O78 1.720(14) . ?
W19 O77 1.812(13) . ?
W19 O79 1.854(14) . ?
W19 O67 1.970(13) . ?
W19 O76 1.994(13) . ?
W19 O75 2.281(12) . ?
W20 O69 1.723(13) . ?
W20 O84 1.756(14) . ?
W20 O71 1.829(13) . ?
W20 O82 2.013(12) . ?
W20 O83 2.090(13) . ?
W20 O87 2.310(13) . ?
W21 O85 1.708(15) . ?
W21 O70 1.828(13) . ?
W21 O72 1.859(14) . ?
W21 O88 1.969(13) . ?
W21 O86 1.979(13) . ?
W21 O73 2.422(12) . ?
W22 O96 1.725(15) . ?
W22 O87 1.775(13) . ?
W22 O86 1.850(13) . ?
W22 O94 1.996(13) . ?
W22 O95 2.155(14) . ?
W22 O89 2.223(13) . ?
W23 O91 1.709(15) . ?
W23 O92 1.851(14) . ?
W23 O94 1.856(14) . ?
W23 O90 1.947(12) . ?
W23 O79 1.959(14) . ?
W23 O89 2.258(13) . ?
W24 O93 1.710(15) . ?
W24 O80 1.767(15) . ?
W24 O88 1.860(13) . ?
W24 O92 2.023(13) . ?
W24 O95 2.150(14) . ?
W24 O89 2.218(13) . ?
O41 Na2 2.450(17) . ?
O44 Na2 2.428(18) . ?
O44 Na1 2.574(17) . ?
O48 Mn5 1.987(13) 2_665 ?
O51 W16 2.405(12) 2_665 ?
O52 W16 1.873(13) 2_665 ?
O54 Na2 2.650(18) . ?
O64 W14 2.268(13) 2_665 ?
O70 Na1 2.827(16) . ?
Na1 O4W 2.306(19) . ?
Na1 O2W 2.36(2) . ?
Na1 O5W 2.365(19) . ?
Na1 O3W 2.492(18) . ?
Na1 Na2 3.547(15) . ?
Na2 O1W 2.24(2) . ?
Na2 O5W 2.342(18) . ?
N1S C2S 1.51(3) . ?
N1S C1S 1.53(3) . ?
N2S C4S 1.41(4) . ?
N2S C3S 1.59(4) . ?
N3S C6S 1.30(7) . ?
N3S C5S 1.50(6) . ?
N4S C7S 1.50(6) . ?
N4S C8S 1.70(7) . ?
